data_1507231
loop_
_publ_author_name
'Chen, Junwu'
'Peng, Han'
'Law, Charles C. W.'
'Dong, Yuping'
'Lam, Jacky W. Y.'
'Williams, Ian D.'
'Tang, Ben Zhong'

_publ_section_title
;
 Hyperbranched Poly(phenylenesilolene)s:&#x00A0; Synthesis, Thermal
 Stability, Electronic Conjugation, Optical Power Limiting, and
 Cooling-Enhanced Light Emission
;
_journal_issue 12
_journal_name_full Macromolecules
_journal_page_first 4319
_journal_paper_doi 10.1021/ma034012r
_journal_volume 36
_journal_year 2003
_chemical_formula_sum 'C32 H22 Si'
_chemical_formula_weight 434.59
_chemical_name_systematic
; 
 ? 
;
_space_group_IT_number 2
_symmetry_cell_setting triclinic
_symmetry_space_group_name_Hall '-P 1'
_symmetry_space_group_name_H-M 'P -1'
_atom_sites_solution_hydrogens geom
_atom_sites_solution_primary direct
_atom_sites_solution_secondary difmap
_audit_creation_method SHELXL-97
_cell_angle_alpha 106.3050(10)
_cell_angle_beta 99.9740(10)
_cell_angle_gamma 90.5730(10)
_cell_formula_units_Z 4
_cell_length_a 11.1276(8)
_cell_length_b 12.5644(9)
_cell_length_c 18.1209(13)
_cell_measurement_temperature 100(2)
_cell_volume 2390.3(3)
_computing_structure_refinement 'SHELXL-97 (Sheldrick, 1997)'
_computing_structure_solution 'SHELXS-97 (Sheldrick, 1990)'
_diffrn_ambient_temperature 100(2)
_diffrn_measured_fraction_theta_full 0.985
_diffrn_measured_fraction_theta_max 0.985
_diffrn_radiation_monochromator graphite
_diffrn_radiation_source 'fine-focus sealed tube'
_diffrn_radiation_type MoK\a
_diffrn_radiation_wavelength 0.71073
_diffrn_reflns_av_R_equivalents 0.0329
_diffrn_reflns_av_sigmaI/netI 0.0943
_diffrn_reflns_limit_h_max 13
_diffrn_reflns_limit_h_min -13
_diffrn_reflns_limit_k_max 14
_diffrn_reflns_limit_k_min -13
_diffrn_reflns_limit_l_max 16
_diffrn_reflns_limit_l_min -21
_diffrn_reflns_number 12129
_diffrn_reflns_theta_full 25.00
_diffrn_reflns_theta_max 25.00
_diffrn_reflns_theta_min 1.77
_exptl_absorpt_coefficient_mu 0.116
_exptl_absorpt_correction_T_max 1.0
_exptl_absorpt_correction_T_min 0.81
_exptl_absorpt_correction_type empirical
_exptl_crystal_colour Fluorescent
_exptl_crystal_density_diffrn 1.208
_exptl_crystal_density_method 'not measured'
_exptl_crystal_description Hexagonal
_exptl_crystal_F_000 912
_exptl_crystal_size_max 0.35
_exptl_crystal_size_mid 0.25
_exptl_crystal_size_min 0.15
_refine_diff_density_max 0.333
_refine_diff_density_min -0.319
_refine_diff_density_rms 0.043
_refine_ls_extinction_method none
_refine_ls_goodness_of_fit_ref 0.883
_refine_ls_hydrogen_treatment mixed
_refine_ls_matrix_type full
_refine_ls_number_parameters 599
_refine_ls_number_reflns 8283
_refine_ls_number_restraints 0
_refine_ls_restrained_S_all 0.883
_refine_ls_R_factor_all 0.0718
_refine_ls_R_factor_gt 0.0474
_refine_ls_shift/su_max 0.002
_refine_ls_shift/su_mean 0.000
_refine_ls_structure_factor_coef Fsqd
_refine_ls_weighting_details 'calc w=1/[\s^2^(Fo^2^)+(0.0150P)^2^+0.0000P] where P=(Fo^2^+2Fc^2^)/3'
_refine_ls_weighting_scheme calc
_refine_ls_wR_factor_gt 0.0746
_refine_ls_wR_factor_ref 0.0816
_reflns_number_gt 5851
_reflns_number_total 8283
_reflns_threshold_expression >2sigma(I)
_cod_data_source_file ma034012rsi20030105_121250.cif
_cod_data_source_block compound2
_cod_depositor_comments
;
The following automatic conversions were performed:

'_symmetry_cell_setting' value 'Triclinic' changed to 'triclinic'
according to /home/saulius/struct/CIF-dictionaries/cif_core.dic
dictionary named 'cif_core.dic' version 2.4.1 from
2010-06-29.

'_exptl_absorpt_correction_type' value 'Empirical'
changed to 'empirical' according to
/home/saulius/struct/CIF-dictionaries/cif_core.dic dictionary named
'cif_core.dic' version 2.4.1 from 2010-06-29.

Automatic conversion script
Id: cif_fix_values 1715 2011-07-08 13:25:40Z adriana 
;
_cod_original_sg_symbol_H-M P-1
_cod_database_code 1507231

loop_
_symmetry_equiv_pos_as_xyz
'x, y, z'
'-x, -y, -z'

loop_
_atom_site_label
_atom_site_type_symbol
_atom_site_fract_x
_atom_site_fract_y
_atom_site_fract_z
_atom_site_U_iso_or_equiv
_atom_site_adp_type
_atom_site_occupancy
_atom_site_symmetry_multiplicity
_atom_site_calc_flag
_atom_site_refinement_flags
Si1 Si 0.44522(5) 0.23553(5) 0.30286(4) 0.01721(15) Uani 1 1 d .
Si2 Si -0.05931(5) 0.73000(5) 0.30204(4) 0.01752(15) Uani 1 1 d .
C1 C 0.54707(19) 0.19563(18) 0.37961(13) 0.0195(5) Uani 1 1 d .
C2 C 0.6099(2) 0.17296(19) 0.43200(14) 0.0264(6) Uani 1 1 d .
H2 H 0.6511 0.1601 0.4849 0.066(9) Uiso 1 1 d R
C3 C 0.52606(19) 0.34530(18) 0.28115(12) 0.0202(5) Uani 1 1 d .
C4 C 0.5847(2) 0.4138(2) 0.26697(14) 0.0349(7) Uani 1 1 d .
H4 H 0.6328 0.4713 0.2533 0.061(9) Uiso 1 1 d R
C5 C -0.1499(2) 0.83661(19) 0.27368(13) 0.0214(5) Uani 1 1 d .
C6 C -0.2093(2) 0.9039(2) 0.25276(14) 0.0328(6) Uani 1 1 d .
H6 H -0.2514 0.9588 0.2283 0.069(9) Uiso 1 1 d R
C7 C -0.11943(19) 0.69531(18) 0.38015(13) 0.0191(5) Uani 1 1 d .
C8 C -0.15007(19) 0.67583(18) 0.43491(14) 0.0262(6) Uani 1 1 d .
H8 H -0.1873 0.6541 0.4795 0.085(10) Uiso 1 1 d R
C10 C 0.38673(19) 0.11466(17) 0.21667(12) 0.0162(5) Uani 1 1 d .
C11 C 0.46155(18) 0.04531(18) 0.16425(12) 0.0191(5) Uani 1 1 d .
C12 C 0.54718(19) 0.09576(19) 0.13484(12) 0.0254(6) Uani 1 1 d .
H12A H 0.5565 0.1745 0.1489 0.030 Uiso 1 1 calc R
C13 C 0.6190(2) 0.0328(2) 0.08533(14) 0.0321(7) Uani 1 1 d .
H13A H 0.6757 0.0688 0.0652 0.038 Uiso 1 1 calc R
C14 C 0.6086(2) -0.0811(2) 0.06542(13) 0.0296(6) Uani 1 1 d .
H14A H 0.6581 -0.1241 0.0319 0.035 Uiso 1 1 calc R
C15 C 0.5253(2) -0.1324(2) 0.09479(13) 0.0284(6) Uani 1 1 d .
H15A H 0.5178 -0.2112 0.0814 0.034 Uiso 1 1 calc R
C16 C 0.45295(19) -0.07050(18) 0.14323(12) 0.0227(6) Uani 1 1 d .
H16A H 0.3961 -0.1074 0.1627 0.027 Uiso 1 1 calc R
C20 C 0.26559(19) 0.10021(17) 0.21526(12) 0.0168(5) Uani 1 1 d .
C21 C 0.18417(18) 0.01046(17) 0.15508(12) 0.0171(5) Uani 1 1 d .
C22 C 0.17832(19) -0.00035(18) 0.07640(12) 0.0212(5) Uani 1 1 d .
H22A H 0.2251 0.0510 0.0613 0.025 Uiso 1 1 calc R
C23 C 0.10596(19) -0.08415(19) 0.01917(13) 0.0256(6) Uani 1 1 d .
H23A H 0.1029 -0.0899 -0.0346 0.031 Uiso 1 1 calc R
C24 C 0.0384(2) -0.15915(19) 0.04069(14) 0.0282(6) Uani 1 1 d .
H24A H -0.0108 -0.2174 0.0017 0.034 Uiso 1 1 calc R
C25 C 0.0422(2) -0.14977(19) 0.11872(14) 0.0286(6) Uani 1 1 d .
H25A H -0.0041 -0.2018 0.1334 0.034 Uiso 1 1 calc R
C26 C 0.11344(19) -0.06438(18) 0.17594(13) 0.0229(6) Uani 1 1 d .
H26A H 0.1139 -0.0571 0.2296 0.027 Uiso 1 1 calc R
C30 C 0.21231(19) 0.18354(17) 0.27624(12) 0.0176(5) Uani 1 1 d .
C31 C 0.07972(19) 0.17740(17) 0.27928(12) 0.0167(5) Uani 1 1 d .
C32 C -0.00652(19) 0.19572(18) 0.21995(13) 0.0220(6) Uani 1 1 d .
H32A H 0.0177 0.2022 0.1736 0.026 Uiso 1 1 calc R
C33 C -0.12786(19) 0.20469(18) 0.22779(13) 0.0267(6) Uani 1 1 d .
H33A H -0.1864 0.2185 0.1872 0.032 Uiso 1 1 calc R
C34 C -0.1638(2) 0.19360(19) 0.29459(14) 0.0281(6) Uani 1 1 d .
H34A H -0.2467 0.2014 0.3006 0.034 Uiso 1 1 calc R
C35 C -0.0791(2) 0.17116(18) 0.35267(13) 0.0254(6) Uani 1 1 d .
H35A H -0.1044 0.1610 0.3978 0.030 Uiso 1 1 calc R
C36 C 0.04267(19) 0.16337(17) 0.34537(12) 0.0204(5) Uani 1 1 d .
H36A H 0.1008 0.1484 0.3857 0.024 Uiso 1 1 calc R
C40 C 0.29161(18) 0.26622(18) 0.32674(12) 0.0169(5) Uani 1 1 d .
C41 C 0.26215(19) 0.36426(17) 0.38701(12) 0.0173(5) Uani 1 1 d .
C42 C 0.15245(19) 0.41720(17) 0.37963(12) 0.0207(5) Uani 1 1 d .
H42B H 0.0909 0.3881 0.3346 0.025 Uiso 1 1 calc R
C43 C 0.1320(2) 0.51086(18) 0.43657(13) 0.0251(6) Uani 1 1 d .
H43A H 0.0573 0.5460 0.4300 0.030 Uiso 1 1 calc R
C44 C 0.2197(2) 0.55397(18) 0.50335(13) 0.0259(6) Uani 1 1 d .
H44A H 0.2047 0.6173 0.5432 0.031 Uiso 1 1 calc R
C45 C 0.3285(2) 0.50402(18) 0.51121(13) 0.0244(6) Uani 1 1 d .
H45B H 0.3896 0.5336 0.5565 0.029 Uiso 1 1 calc R
C46 C 0.35007(19) 0.41088(17) 0.45373(12) 0.0198(5) Uani 1 1 d .
H46A H 0.4263 0.3781 0.4599 0.024 Uiso 1 1 calc R
C50 C 0.10699(19) 0.76694(18) 0.32874(12) 0.0177(5) Uani 1 1 d .
C51 C 0.16825(18) 0.86700(18) 0.38945(12) 0.0185(5) Uani 1 1 d .
C52 C 0.12137(19) 0.90914(18) 0.45726(12) 0.0214(5) Uani 1 1 d .
H52A H 0.0507 0.8726 0.4641 0.026 Uiso 1 1 calc R
C53 C 0.1745(2) 1.00282(18) 0.51525(13) 0.0248(6) Uani 1 1 d .
H53A H 0.1408 1.0294 0.5613 0.030 Uiso 1 1 calc R
C54 C 0.2767(2) 1.05749(19) 0.50607(13) 0.0271(6) Uani 1 1 d .
H54A H 0.3143 1.1212 0.5459 0.033 Uiso 1 1 calc R
C55 C 0.3236(2) 1.01843(18) 0.43819(13) 0.0276(6) Uani 1 1 d .
H55A H 0.3929 1.0567 0.4311 0.033 Uiso 1 1 calc R
C56 C 0.27093(19) 0.92446(18) 0.38050(13) 0.0238(6) Uani 1 1 d .
H56A H 0.3046 0.8986 0.3344 0.029 Uiso 1 1 calc R
C60 C 0.16033(19) 0.68689(17) 0.28077(12) 0.0175(5) Uani 1 1 d .
C61 C 0.29480(19) 0.68312(17) 0.28654(12) 0.0172(5) Uani 1 1 d .
C62 C 0.36616(19) 0.66919(18) 0.35405(12) 0.0216(5) Uani 1 1 d .
H62A H 0.3279 0.6531 0.3930 0.026 Uiso 1 1 calc R
C63 C 0.4924(2) 0.67876(18) 0.36465(13) 0.0253(6) Uani 1 1 d .
H63A H 0.5405 0.6690 0.4107 0.030 Uiso 1 1 calc R
C64 C 0.5485(2) 0.70242(18) 0.30843(13) 0.0252(6) Uani 1 1 d .
H64A H 0.6351 0.7110 0.3165 0.030 Uiso 1 1 calc R
C65 C 0.4793(2) 0.71358(18) 0.24082(13) 0.0228(6) Uani 1 1 d .
H65A H 0.5184 0.7287 0.2019 0.027 Uiso 1 1 calc R
C66 C 0.35263(19) 0.70284(17) 0.22904(12) 0.0208(5) Uani 1 1 d .
H66A H 0.3053 0.7090 0.1816 0.025 Uiso 1 1 calc R
C70 C 0.07559(19) 0.59802(17) 0.21915(12) 0.0168(5) Uani 1 1 d .
C71 C 0.13331(19) 0.51489(18) 0.16164(12) 0.0173(5) Uani 1 1 d .
C72 C 0.2043(2) 0.43494(18) 0.18353(13) 0.0235(6) Uani 1 1 d .
H72A H 0.2147 0.4314 0.2359 0.028 Uiso 1 1 calc R
C73 C 0.2601(2) 0.36016(19) 0.13013(13) 0.0282(6) Uani 1 1 d .
H73A H 0.3075 0.3051 0.1457 0.034 Uiso 1 1 calc R
C74 C 0.2467(2) 0.36566(19) 0.05374(13) 0.0277(6) Uani 1 1 d .
H74A H 0.2852 0.3148 0.0169 0.033 Uiso 1 1 calc R
C75 C 0.1773(2) 0.44556(19) 0.03192(13) 0.0264(6) Uani 1 1 d .
H75A H 0.1686 0.4501 -0.0202 0.032 Uiso 1 1 calc R
C76 C 0.11992(19) 0.51915(18) 0.08485(12) 0.0234(6) Uani 1 1 d .
H76A H 0.0711 0.5730 0.0687 0.028 Uiso 1 1 calc R
C80 C -0.04508(19) 0.60595(17) 0.21961(12) 0.0169(5) Uani 1 1 d .
C81 C -0.14857(19) 0.53228(18) 0.16768(12) 0.0179(5) Uani 1 1 d .
C82 C -0.1387(2) 0.42027(18) 0.12835(13) 0.0250(6) Uani 1 1 d .
H82A H -0.0621 0.3880 0.1348 0.030 Uiso 1 1 calc R
C83 C -0.2401(2) 0.35624(19) 0.08005(13) 0.0287(6) Uani 1 1 d .
H83A H -0.2318 0.2807 0.0534 0.034 Uiso 1 1 calc R
C84 C -0.3525(2) 0.4003(2) 0.07019(13) 0.0299(6) Uani 1 1 d .
H84A H -0.4212 0.3554 0.0373 0.036 Uiso 1 1 calc R
C85 C -0.3645(2) 0.50980(19) 0.10845(13) 0.0290(6) Uani 1 1 d .
H85A H -0.4416 0.5410 0.1019 0.035 Uiso 1 1 calc R
C86 C -0.26365(19) 0.57468(19) 0.15665(12) 0.0231(6) Uani 1 1 d .
H86A H -0.2733 0.6501 0.1829 0.028 Uiso 1 1 calc R

loop_
_atom_site_aniso_label
_atom_site_aniso_U_11
_atom_site_aniso_U_22
_atom_site_aniso_U_33
_atom_site_aniso_U_23
_atom_site_aniso_U_13
_atom_site_aniso_U_12
Si1 0.0162(3) 0.0177(4) 0.0170(3) 0.0032(3) 0.0042(3) 0.0006(3)
Si2 0.0162(3) 0.0198(4) 0.0166(3) 0.0045(3) 0.0045(3) 0.0001(3)
C1 0.0168(13) 0.0190(13) 0.0212(13) 0.0021(11) 0.0054(11) -0.0009(10)
C2 0.0229(14) 0.0310(15) 0.0280(15) 0.0131(12) 0.0045(12) -0.0006(11)
C3 0.0232(13) 0.0171(13) 0.0183(13) 0.0018(10) 0.0038(10) -0.0011(10)
C4 0.0492(18) 0.0244(15) 0.0300(16) 0.0048(12) 0.0095(13) -0.0048(13)
C5 0.0228(14) 0.0204(14) 0.0185(13) 0.0030(11) 0.0011(10) -0.0019(11)
C6 0.0367(17) 0.0261(16) 0.0315(16) 0.0074(13) -0.0034(12) -0.0022(13)
C7 0.0170(12) 0.0207(13) 0.0194(13) 0.0035(11) 0.0064(10) 0.0010(10)
C8 0.0214(14) 0.0259(15) 0.0329(15) 0.0095(12) 0.0069(12) 0.0017(11)
C10 0.0191(12) 0.0150(12) 0.0149(12) 0.0052(10) 0.0023(10) 0.0001(10)
C11 0.0156(12) 0.0229(14) 0.0156(12) 0.0029(10) -0.0013(10) 0.0003(10)
C12 0.0240(14) 0.0224(14) 0.0270(14) -0.0002(11) 0.0095(11) -0.0025(11)
C13 0.0318(15) 0.0304(16) 0.0338(16) 0.0024(12) 0.0167(12) -0.0009(12)
C14 0.0287(15) 0.0319(16) 0.0254(14) -0.0011(12) 0.0132(12) 0.0066(12)
C15 0.0358(15) 0.0224(14) 0.0246(14) 0.0023(11) 0.0062(12) 0.0056(12)
C16 0.0226(13) 0.0216(14) 0.0245(14) 0.0074(11) 0.0044(11) 0.0015(11)
C20 0.0202(13) 0.0172(13) 0.0145(12) 0.0064(10) 0.0044(10) -0.0003(10)
C21 0.0144(12) 0.0198(13) 0.0160(12) 0.0031(10) 0.0034(10) 0.0026(10)
C22 0.0170(12) 0.0243(14) 0.0219(13) 0.0052(11) 0.0044(10) 0.0006(10)
C23 0.0245(14) 0.0299(15) 0.0169(13) -0.0013(11) 0.0026(11) 0.0030(11)
C24 0.0261(14) 0.0233(14) 0.0281(15) -0.0036(12) 0.0043(12) -0.0043(11)
C25 0.0267(14) 0.0230(14) 0.0348(16) 0.0042(12) 0.0095(12) -0.0048(11)
C26 0.0239(13) 0.0230(14) 0.0219(13) 0.0050(11) 0.0071(11) 0.0004(11)
C30 0.0190(12) 0.0199(13) 0.0160(12) 0.0085(10) 0.0031(10) 0.0025(10)
C31 0.0183(12) 0.0145(12) 0.0164(12) 0.0017(10) 0.0051(10) 0.0010(10)
C32 0.0227(13) 0.0248(14) 0.0178(13) 0.0055(11) 0.0033(10) -0.0011(11)
C33 0.0172(13) 0.0321(15) 0.0300(15) 0.0100(12) 0.0009(11) -0.0004(11)
C34 0.0162(13) 0.0308(15) 0.0378(16) 0.0074(13) 0.0105(12) 0.0005(11)
C35 0.0266(14) 0.0266(14) 0.0274(14) 0.0090(11) 0.0149(12) -0.0009(11)
C36 0.0218(13) 0.0206(13) 0.0194(13) 0.0070(11) 0.0036(10) 0.0004(10)
C40 0.0177(12) 0.0204(13) 0.0149(12) 0.0087(10) 0.0035(10) 0.0024(10)
C41 0.0192(12) 0.0175(13) 0.0175(12) 0.0069(10) 0.0063(10) -0.0011(10)
C42 0.0216(13) 0.0207(13) 0.0203(13) 0.0066(11) 0.0041(10) 0.0008(10)
C43 0.0235(14) 0.0223(14) 0.0323(15) 0.0090(12) 0.0106(12) 0.0053(11)
C44 0.0343(15) 0.0184(14) 0.0245(14) -0.0009(11) 0.0162(12) -0.0035(12)
C45 0.0254(14) 0.0248(14) 0.0206(13) 0.0006(11) 0.0075(11) -0.0090(11)
C46 0.0171(12) 0.0222(14) 0.0215(13) 0.0073(11) 0.0053(10) -0.0014(10)
C50 0.0182(12) 0.0218(13) 0.0140(12) 0.0066(10) 0.0027(10) -0.0019(10)
C51 0.0166(12) 0.0195(13) 0.0193(13) 0.0065(10) 0.0014(10) 0.0027(10)
C52 0.0181(13) 0.0240(14) 0.0217(13) 0.0058(11) 0.0040(10) 0.0027(10)
C53 0.0248(14) 0.0253(14) 0.0210(13) 0.0019(11) 0.0034(11) 0.0058(11)
C54 0.0257(14) 0.0209(14) 0.0271(14) -0.0005(11) -0.0035(11) 0.0017(11)
C55 0.0231(14) 0.0199(14) 0.0381(16) 0.0070(12) 0.0032(12) -0.0041(11)
C56 0.0197(13) 0.0258(14) 0.0260(14) 0.0065(11) 0.0058(11) 0.0006(11)
C60 0.0199(12) 0.0205(13) 0.0127(12) 0.0053(10) 0.0036(10) -0.0010(10)
C61 0.0182(12) 0.0139(12) 0.0179(12) 0.0015(10) 0.0040(10) -0.0012(10)
C62 0.0225(13) 0.0238(14) 0.0174(13) 0.0036(11) 0.0046(10) -0.0002(11)
C63 0.0229(14) 0.0300(15) 0.0210(13) 0.0067(11) -0.0004(11) 0.0042(11)
C64 0.0148(13) 0.0289(15) 0.0305(15) 0.0063(12) 0.0045(11) 0.0023(11)
C65 0.0219(13) 0.0255(14) 0.0235(14) 0.0068(11) 0.0115(11) 0.0031(11)
C66 0.0235(13) 0.0217(14) 0.0167(13) 0.0045(10) 0.0041(10) 0.0018(10)
C70 0.0192(13) 0.0197(13) 0.0140(12) 0.0094(10) 0.0022(10) 0.0004(10)
C71 0.0158(12) 0.0184(13) 0.0174(12) 0.0051(10) 0.0023(10) -0.0032(10)
C72 0.0279(14) 0.0246(14) 0.0173(13) 0.0054(11) 0.0037(11) 0.0011(11)
C73 0.0317(15) 0.0242(14) 0.0297(15) 0.0089(12) 0.0056(12) 0.0105(11)
C74 0.0288(15) 0.0261(15) 0.0249(14) 0.0006(12) 0.0075(12) 0.0054(12)
C75 0.0327(15) 0.0305(15) 0.0170(13) 0.0057(11) 0.0092(11) 0.0040(12)
C76 0.0270(14) 0.0218(14) 0.0222(14) 0.0084(11) 0.0033(11) 0.0026(11)
C80 0.0208(13) 0.0180(13) 0.0123(12) 0.0048(10) 0.0038(10) -0.0009(10)
C81 0.0200(13) 0.0218(13) 0.0128(12) 0.0047(10) 0.0054(10) -0.0017(10)
C82 0.0241(14) 0.0247(14) 0.0262(14) 0.0079(11) 0.0039(11) 0.0006(11)
C83 0.0342(15) 0.0196(14) 0.0285(15) 0.0012(11) 0.0049(12) -0.0020(12)
C84 0.0265(15) 0.0304(16) 0.0267(15) -0.0001(12) 0.0027(11) -0.0080(12)
C85 0.0200(13) 0.0354(16) 0.0270(14) 0.0022(12) 0.0034(11) 0.0004(12)
C86 0.0247(14) 0.0219(14) 0.0196(13) 0.0002(11) 0.0057(11) -0.0002(11)

loop_
_atom_type_symbol
_atom_type_description
_atom_type_scat_dispersion_real
_atom_type_scat_dispersion_imag
_atom_type_scat_source
C C 0.0033 0.0016 'International Tables Vol C Tables 4.2.6.8 and 6.1.1.4'
H H 0.0000 0.0000 'International Tables Vol C Tables 4.2.6.8 and 6.1.1.4'
Si Si 0.0817 0.0704 'International Tables Vol C Tables 4.2.6.8 and 6.1.1.4'

loop_
_geom_angle_atom_site_label_1
_geom_angle_atom_site_label_2
_geom_angle_atom_site_label_3
_geom_angle
C3 Si1 C1 106.99(10)
C3 Si1 C40 115.93(10)
C1 Si1 C40 112.70(10)
C3 Si1 C10 114.71(9)
C1 Si1 C10 112.47(10)
C40 Si1 C10 93.86(9)
C5 Si2 C7 108.31(10)
C5 Si2 C50 114.20(10)
C7 Si2 C50 112.12(10)
C5 Si2 C80 114.56(10)
C7 Si2 C80 113.05(9)
C50 Si2 C80 94.21(9)
C2 C1 Si1 176.7(2)
C4 C3 Si1 176.3(2)
C6 C5 Si2 177.8(2)
C8 C7 Si2 174.8(2)
C20 C10 C11 127.76(19)
C20 C10 Si1 106.45(15)
C11 C10 Si1 125.69(15)
C16 C11 C12 117.3(2)
C16 C11 C10 122.94(19)
C12 C11 C10 119.77(19)
C13 C12 C11 121.2(2)
C14 C13 C12 120.4(2)
C13 C14 C15 119.2(2)
C16 C15 C14 120.7(2)
C15 C16 C11 121.3(2)
C10 C20 C21 123.49(19)
C10 C20 C30 116.68(18)
C21 C20 C30 119.76(17)
C22 C21 C26 118.34(19)
C22 C21 C20 120.10(18)
C26 C21 C20 121.55(18)
C23 C22 C21 121.5(2)
C24 C23 C22 119.5(2)
C23 C24 C25 120.1(2)
C24 C25 C26 120.2(2)
C25 C26 C21 120.4(2)
C40 C30 C31 122.34(19)
C40 C30 C20 116.22(18)
C31 C30 C20 121.41(17)
C32 C31 C36 119.4(2)
C32 C31 C30 120.63(19)
C36 C31 C30 119.73(19)
C33 C32 C31 120.4(2)
C34 C33 C32 120.0(2)
C35 C34 C33 119.9(2)
C34 C35 C36 120.2(2)
C35 C36 C31 120.0(2)
C30 C40 C41 127.54(19)
C30 C40 Si1 106.49(15)
C41 C40 Si1 125.92(15)
C46 C41 C42 117.2(2)
C46 C41 C40 118.9(2)
C42 C41 C40 123.9(2)
C43 C42 C41 121.3(2)
C42 C43 C44 120.4(2)
C45 C44 C43 119.2(2)
C44 C45 C46 120.6(2)
C45 C46 C41 121.4(2)
C60 C50 C51 127.19(19)
C60 C50 Si2 106.43(15)
C51 C50 Si2 126.36(16)
C52 C51 C56 117.50(19)
C52 C51 C50 119.76(18)
C56 C51 C50 122.71(19)
C53 C52 C51 121.9(2)
C54 C53 C52 119.9(2)
C53 C54 C55 119.3(2)
C56 C55 C54 120.8(2)
C55 C56 C51 120.6(2)
C50 C60 C61 123.09(19)
C50 C60 C70 116.62(19)
C61 C60 C70 120.29(18)
C66 C61 C62 118.9(2)
C66 C61 C60 121.4(2)
C62 C61 C60 119.46(19)
C63 C62 C61 120.4(2)
C64 C63 C62 120.1(2)
C65 C64 C63 120.1(2)
C64 C65 C66 120.3(2)
C65 C66 C61 120.1(2)
C80 C70 C71 126.69(19)
C80 C70 C60 116.34(19)
C71 C70 C60 116.87(17)
C76 C71 C72 118.6(2)
C76 C71 C70 119.9(2)
C72 C71 C70 121.4(2)
C73 C72 C71 120.9(2)
C72 C73 C74 119.9(2)
C75 C74 C73 119.3(2)
C74 C75 C76 120.8(2)
C75 C76 C71 120.4(2)
C70 C80 C81 128.7(2)
C70 C80 Si2 106.28(15)
C81 C80 Si2 125.00(15)
C86 C81 C82 117.2(2)
C86 C81 C80 119.1(2)
C82 C81 C80 123.7(2)
C83 C82 C81 120.4(2)
C84 C83 C82 121.2(2)
C85 C84 C83 119.4(2)
C84 C85 C86 119.9(2)
C85 C86 C81 121.9(2)

loop_
_geom_bond_atom_site_label_1
_geom_bond_atom_site_label_2
_geom_bond_distance
Si1 C3 1.808(2)
Si1 C1 1.824(2)
Si1 C40 1.853(2)
Si1 C10 1.862(2)
Si2 C5 1.819(3)
Si2 C7 1.819(2)
Si2 C50 1.850(2)
Si2 C80 1.862(2)
C1 C2 1.182(3)
C3 C4 1.185(3)
C5 C6 1.182(3)
C7 C8 1.189(3)
C10 C20 1.353(3)
C10 C11 1.476(3)
C11 C16 1.395(3)
C11 C12 1.395(3)
C12 C13 1.390(3)
C13 C14 1.372(3)
C14 C15 1.383(3)
C15 C16 1.378(3)
C20 C21 1.493(3)
C20 C30 1.503(3)
C21 C22 1.384(3)
C21 C26 1.391(3)
C22 C23 1.383(3)
C23 C24 1.378(3)
C24 C25 1.379(3)
C25 C26 1.389(3)
C30 C40 1.365(3)
C30 C31 1.488(3)
C31 C32 1.384(3)
C31 C36 1.387(3)
C32 C33 1.384(3)
C33 C34 1.381(3)
C34 C35 1.380(3)
C35 C36 1.386(3)
C40 C41 1.481(3)
C41 C46 1.394(3)
C41 C42 1.400(3)
C42 C43 1.381(3)
C43 C44 1.387(3)
C44 C45 1.373(3)
C45 C46 1.385(3)
C50 C60 1.349(3)
C50 C51 1.484(3)
C51 C52 1.387(3)
C51 C56 1.402(3)
C52 C53 1.384(3)
C53 C54 1.380(3)
C54 C55 1.384(3)
C55 C56 1.382(3)
C60 C61 1.484(3)
C60 C70 1.516(3)
C61 C66 1.391(3)
C61 C62 1.394(3)
C62 C63 1.384(3)
C63 C64 1.379(3)
C64 C65 1.373(3)
C65 C66 1.388(3)
C70 C80 1.349(3)
C70 C71 1.491(3)
C71 C76 1.390(3)
C71 C72 1.386(3)
C72 C73 1.384(3)
C73 C74 1.388(3)
C74 C75 1.376(3)
C75 C76 1.381(3)
C80 C81 1.477(3)
C81 C86 1.396(3)
C81 C82 1.403(3)
C82 C83 1.390(3)
C83 C84 1.376(3)
C84 C85 1.375(3)
C85 C86 1.389(3)

loop_
_geom_torsion_atom_site_label_1
_geom_torsion_atom_site_label_2
_geom_torsion_atom_site_label_3
_geom_torsion_atom_site_label_4
_geom_torsion
Si1 C10 C20 C30 3.3(2)
C10 C20 C30 C40 0.5(3)
C20 C10 Si1 C40 -4.71(17)
C16 C11 C10 C20 -44.6(4)
C26 C21 C20 C30 -58.2(3)
C32 C31 C30 C20 -66.8(3)
C42 C41 C40 C30 -31.8(3)

loop_
_cod_related_entry_id
_cod_related_entry_database
_cod_related_entry_code
1 ChemSpider 30651814
